data_7717321
loop_
_publ_author_name
'Chen, Zhun'
'Xu, Wei'
'Zhu, Ruiqin'
'Liu, Li'
'Zhong, Xin-Xin'
'Li, Fa-Bao'
'Zhou, Guijiang'
'Qin, Hai-Mei'

_publ_section_title
;
 Heteroleptic mononuclear Cu(I) halide complexes containing carbazolyl
 substituted phenyl diphosphine and monophosphine: structures and
 photophysical and electroluminescent properties.
;
_journal_issue 48
_journal_name_full 'Dalton transactions (Cambridge, England : 2003)'
_journal_page_first 19299
_journal_page_last 19313
_journal_paper_doi 10.1039/d4dt02469a
_journal_volume 53
_journal_year 2024
_chemical_formula_moiety 'C86 H63 Br Cu N4 P3'
_chemical_formula_sum 'C86 H63 Br Cu N4 P3'
_chemical_formula_weight 1388.76
_chemical_name_systematic 0.11
_space_group_crystal_system triclinic
_space_group_IT_number 2
_space_group_name_Hall '-P 1'
_space_group_name_H-M_alt 'P -1'
_atom_sites_solution_hydrogens geom
_audit_creation_date 2023-12-20
_audit_creation_method
;
Olex2 1.2
(compiled 2018.05.29 svn.r3508 for OlexSys, GUI svn.r5506)
;
_audit_update_record
;
2024-01-02 deposited with the CCDC.	2024-10-29 downloaded from the CCDC.
;
_cell_angle_alpha 97.8150(10)
_cell_angle_beta 100.9750(10)
_cell_angle_gamma 97.9910(10)
_cell_formula_units_Z 2
_cell_length_a 10.35530(10)
_cell_length_b 16.0837(3)
_cell_length_c 24.9522(2)
_cell_measurement_reflns_used 30073
_cell_measurement_temperature 293
_cell_measurement_theta_max 75.8990
_cell_measurement_theta_min 2.8040
_cell_volume 3983.40(9)
_computing_cell_refinement 'CrysAlisPro 1.171.41.49a (Rigaku OD, 2019)'
_computing_data_collection 'CrysAlisPro 1.171.41.49a (Rigaku OD, 2019)'
_computing_data_reduction 'CrysAlisPro 1.171.41.49a (Rigaku OD, 2019)'
_computing_molecular_graphics 'Olex2 (Dolomanov et al., 2009)'
_computing_publication_material 'Olex2 (Dolomanov et al., 2009)'
_computing_structure_refinement 'ShelXL (Sheldrick, 2015)'
_computing_structure_solution 'SHELXT 2018/2 (Sheldrick, 2018)'
_diffrn_ambient_temperature 293.0
_diffrn_detector 'Hybrid Pixel Array Detector'
_diffrn_detector_area_resol_mean 10.0000
_diffrn_detector_type HyPix
_diffrn_measured_fraction_theta_full 0.997
_diffrn_measured_fraction_theta_max 0.964
_diffrn_measurement_details
;
List of Runs (angles in degrees, time in seconds):

  # Type    Start    End  Width  t~exp~   \w     \q     \k     \f   Frames
#--------------------------------------------------------------------------
  1  \w   -119.00 -45.00   0.50    0.40    --  -47.70 -51.00  46.00  148
  2  \w    -43.00  25.00   0.50    0.40    --  -47.70  51.00-167.00  136
  3  \w    -13.00  58.00   0.50    0.40    --   47.70 -51.00  46.00  142
  4  \w     58.00  88.00   0.50    0.40    --   47.70  51.00-167.00   60
  5  \w   -156.00-104.00   0.50    1.61    --  -86.25 -51.00  46.00  104
  6  \w    -54.00 -17.00   0.50    1.61    --  -86.25  51.00-167.00   74
  7  \w     93.00 178.00   0.50    1.61    --  106.49  51.00-167.00  170
  8  \w   -118.00 -73.00   0.50    0.40    --  -47.70-125.00   0.00   90
  9  \w    -25.00  28.00   0.50    0.40    --  -47.70  19.00 -60.00  106
 10  \w   -116.00 -73.00   0.50    0.40    --  -47.70-125.00-180.00   86
 11  \w     60.00  95.00   0.50    0.40    --   47.70-125.00  90.00   70
 12  \w    -49.00 -15.00   0.50    1.61    --  -86.25  45.00  30.00   68
 13  \w    -69.00 -15.00   0.50    1.61    --  -86.25  61.00-120.00  108
 14  \w   -133.00-107.00   0.50    1.61    --  -86.25 -94.00-180.00   52
 15  \w    -70.00 -26.00   0.50    1.61    --  -86.25  61.00   0.00   88
 16  \w    -48.00 -16.00   0.50    1.61    --  -86.25  45.00 -90.00   64
 17  \w   -133.00 -72.00   0.50    1.61    --  -86.25 -15.00  60.00  122
 18  \w     35.00 106.00   0.50    1.61    --  106.49 -77.00 -90.00  142
 19  \w     35.00  70.00   0.50    1.61    --  106.49 -61.00  60.00   70
 20  \w     38.00  68.00   0.50    1.61    --  106.49 -61.00   0.00   60
 21  \w    122.00 174.00   0.50    1.61    --  106.49  30.00 -30.00  104
 22  \w     48.00 109.00   0.50    1.61    --  106.49-125.00  30.00  122
 23  \w     79.00 111.00   0.50    1.61    --  106.49-125.00  60.00   64
 24  \w     68.00 110.00   0.50    1.61    --  106.49-125.00 150.00   84
 25  \w     34.00  68.00   0.50    1.61    --  106.49 -61.00  30.00   68
 26  \w    147.00 175.00   0.50    1.61    --  106.49 125.00-180.00   56
 27  \w     96.00 135.00   0.50    1.61    --  106.49 125.00-180.00   78
 28  \w     40.00  66.00   0.50    1.61    --  106.49 -77.00 150.00   52
 29  \w     78.00 104.00   0.50    1.61    --  106.49 -77.00 150.00   52
 30  \w     93.00 177.00   0.50    1.61    --  106.49  15.00 -60.00  168
 31  \w     98.00 138.00   0.50    1.61    --  106.49  15.00 150.00   80
 32  \w    145.00 172.00   0.50    1.61    --  106.49  15.00 150.00   54
 33  \w     38.00  99.00   0.50    1.61    --  106.49 -94.00 -60.00  122
 34  \w     70.00 111.00   0.50    1.61    --  106.49-125.00 -90.00   82
 35  \w     95.00 139.00   0.50    1.61    --  106.49 125.00  30.00   88
 36  \w     98.00 124.00   0.50    1.61    --  106.49  30.00   0.00   52
 37  \w    147.00 172.00   0.50    1.61    --  106.49  30.00   0.00   50
 38  \w     38.00  63.00   0.50    1.61    --  106.49-125.00 -90.00   50
 39  \w     74.00 108.00   0.50    1.61    --  106.49-110.00 -25.88   68
 40  \w     40.00  65.00   0.50    1.61    --  106.49-110.00 -25.88   50
 41  \w     73.00 107.00   0.50    1.61    --  106.49-103.00 130.76   68
 42  \w     53.00 104.00   0.50    1.61    --  106.49-105.00 103.12  102
 43  \w     39.00 104.00   0.50    1.61    --  106.49 -94.00-120.00  130
 44  \w     34.00  92.00   0.50    1.61    --  106.49 -77.00   0.00  116
 45  \w     41.00  66.00   0.50    1.61    --  106.49 -61.00  90.00   50
 46  \w     40.00 104.00   0.50    1.61    --  106.49 -94.00 150.00  128
 47  \w     82.00 107.00   0.50    1.61    --  106.49-105.00-120.59   50
 48  \w     43.00  69.00   0.50    1.61    --  106.49 -61.00-150.00   52
;
_diffrn_measurement_device 'four-circle diffractometer'
_diffrn_measurement_device_type 'XtaLAB Synergy, Dualflex, HyPix'
_diffrn_measurement_method '\w scans'
_diffrn_orient_matrix_type 'CrysAlisPro convention (1999,Acta A55,543-557)'
_diffrn_orient_matrix_UB_11 -0.1183257000
_diffrn_orient_matrix_UB_12 0.0384971000
_diffrn_orient_matrix_UB_13 0.0159721000
_diffrn_orient_matrix_UB_21 -0.0955115000
_diffrn_orient_matrix_UB_22 -0.0829590000
_diffrn_orient_matrix_UB_23 -0.0286088000
_diffrn_orient_matrix_UB_31 0.0228358000
_diffrn_orient_matrix_UB_32 -0.0354948000
_diffrn_orient_matrix_UB_33 0.0547293000
_diffrn_radiation_monochromator mirror
_diffrn_radiation_probe x-ray
_diffrn_radiation_type CuK\a
_diffrn_radiation_wavelength 1.54184
_diffrn_reflns_av_R_equivalents 0.0559
_diffrn_reflns_av_unetI/netI 0.0433
_diffrn_reflns_Laue_measured_fraction_full 0.997
_diffrn_reflns_Laue_measured_fraction_max 0.964
_diffrn_reflns_limit_h_max 13
_diffrn_reflns_limit_h_min -13
_diffrn_reflns_limit_k_max 19
_diffrn_reflns_limit_k_min -20
_diffrn_reflns_limit_l_max 31
_diffrn_reflns_limit_l_min -26
_diffrn_reflns_number 57274
_diffrn_reflns_point_group_measured_fraction_full 0.997
_diffrn_reflns_point_group_measured_fraction_max 0.964
_diffrn_reflns_theta_full 67.684
_diffrn_reflns_theta_max 76.681
_diffrn_reflns_theta_min 2.814
_diffrn_source 'micro-focus sealed X-ray tube'
_diffrn_source_type 'PhotonJet (Cu) X-ray Source'
_exptl_absorpt_coefficient_mu 1.877
_exptl_absorpt_correction_T_max 1.00000
_exptl_absorpt_correction_T_min 0.25038
_exptl_absorpt_correction_type multi-scan
_exptl_absorpt_process_details
;
CrysAlisPro 1.171.41.49a (Rigaku Oxford Diffraction, 2019)
Empirical absorption correction using spherical harmonics,
 implemented in SCALE3 ABSPACK scaling algorithm.
;
_exptl_crystal_colour 'metallic light yellow'
_exptl_crystal_colour_lustre metallic
_exptl_crystal_colour_modifier light
_exptl_crystal_colour_primary yellow
_exptl_crystal_density_diffrn 1.158
_exptl_crystal_description block
_exptl_crystal_F_000 1432
_exptl_crystal_size_max 0.13
_exptl_crystal_size_mid 0.12
_exptl_crystal_size_min 0.11
_refine_diff_density_max 0.370
_refine_diff_density_min -0.659
_refine_diff_density_rms 0.055
_refine_ls_extinction_method none
_refine_ls_goodness_of_fit_ref 1.063
_refine_ls_hydrogen_treatment constr
_refine_ls_matrix_type full
_refine_ls_number_parameters 858
_refine_ls_number_reflns 16170
_refine_ls_number_restraints 0
_refine_ls_restrained_S_all 1.063
_refine_ls_R_factor_all 0.0518
_refine_ls_R_factor_gt 0.0454
_refine_ls_shift/su_max 0.004
_refine_ls_shift/su_mean 0.000
_refine_ls_structure_factor_coef Fsqd
_refine_ls_weighting_details 'w=1/[\s^2^(Fo^2^)+(0.0805P)^2^+0.6010P] where P=(Fo^2^+2Fc^2^)/3'
_refine_ls_weighting_scheme calc
_refine_ls_wR_factor_gt 0.1326
_refine_ls_wR_factor_ref 0.1374
_reflns_Friedel_coverage 0.000
_reflns_number_gt 13530
_reflns_number_total 16170
_reflns_threshold_expression 'I > 2\s(I)'
_cod_data_source_file d4dt02469a2.cif
_cod_data_source_block 1217-cz-s2
_cod_depositor_comments 'Adding full bibliography for 7717316--7717322.cif.'
_cod_database_code 7717321
_shelx_shelxl_version_number 2018/3
_chemical_oxdiff_formula 'C H N Si Br P'
_shelx_space_group_comment
;
The symmetry employed for this shelxl refinement is uniquely defined
by the following loop, which should always be used as a source of
symmetry information in preference to the above space-group names.
They are only intended as comments.
;
_shelx_estimated_absorpt_t_max 0.820
_shelx_estimated_absorpt_t_min 0.792
_reflns_odcompleteness_completeness 99.80
_reflns_odcompleteness_iscentric 1
_reflns_odcompleteness_theta 66.97
_olex2_refinement_description
;
1. Fixed Uiso
 At 1.2 times of:
  All C(H) groups
 At 1.5 times of:
  All C(H,H,H) groups
2.a Aromatic/amide H refined with riding coordinates:
 C4(H4), C9(H9), C14(H14), C16(H16), C17(H17), C18(H18), C19(H19), C20(H20),
 C26(H26), C30(H30), C31(H31), C33(H33), C36(H36), C39(H39), C40(H40), C41(H41),
  C43(H43), C44(H44), C46(H46), C47(H47), C48(H48), C49(H49), C50(H50),
 C51(H51), C52(H52), C53(H53), C54(H54), C55(H55), C56(H56), C57(H57), C58(H58),
  C59(H59), C60(H60), C61(H61), C62(H62), C63(H63), C64(H64), C65(H65),
 C66(H66), C67(H67), C68(H68), C69(H69), C70(H70), C71(H71), C72(H72), C73(H73),
  C75(H75), C76(H76), C77(H77), C79(H79), C80(H80), C81(H81), C82(H82),
 C83(H83), C84(H84), C85(H85), C86(H86)
2.b Idealised Me refined as rotating group:
 C74(H74A,H74B,H74C), C78(H78A,H78B,H78C)
;
_smtbx_masks_void_probe_radius 1.2
_smtbx_masks_void_truncation_radius 1.2
_olex2_submission_special_instructions 'No special instructions were received'
_oxdiff_exptl_absorpt_empirical_details
;
Empirical correction (ABSPACK) includes:
- Absorption correction using spherical harmonics
- Frame scaling
;
_oxdiff_exptl_absorpt_empirical_full_max 3.898
_oxdiff_exptl_absorpt_empirical_full_min 0.429

loop_
_space_group_symop_operation_xyz
'x, y, z'
'-x, -y, -z'

loop_
_atom_site_label
_atom_site_type_symbol
_atom_site_fract_x
_atom_site_fract_y
_atom_site_fract_z
_atom_site_U_iso_or_equiv
_atom_site_adp_type
_atom_site_occupancy
_atom_site_site_symmetry_order
_atom_site_calc_flag
_atom_site_refinement_flags_posn
_atom_site_refinement_flags_adp
_atom_site_refinement_flags_occupancy
_atom_site_disorder_assembly
_atom_site_disorder_group
Cu1 Cu 0.33292(3) 0.70986(2) 0.34146(2) 0.04396(9) Uani 1 1 d . . . . .
Br1 Br 0.09704(2) 0.70820(2) 0.33778(2) 0.07097(10) Uani 1 1 d . . . . .
P1 P 0.44318(5) 0.84287(3) 0.34277(2) 0.04047(11) Uani 1 1 d . . . . .
P2 P 0.36972(5) 0.66977(3) 0.25371(2) 0.04377(12) Uani 1 1 d . . . . .
P3 P 0.40280(5) 0.62705(3) 0.40373(2) 0.04337(12) Uani 1 1 d . . . . .
N3 N 0.39156(19) 1.00774(12) 0.17355(7) 0.0524(4) Uani 1 1 d . . . . .
N4 N 0.3922(2) 0.85517(13) 0.09807(7) 0.0561(4) Uani 1 1 d . . . . .
N2 N 0.2595(2) 0.26518(13) 0.29138(9) 0.0666(5) Uani 1 1 d . . . . .
N1 N 0.1234(2) 0.64426(15) 0.59155(8) 0.0642(5) Uani 1 1 d . . . . .
C1 C 0.3962(2) 0.85422(14) 0.15520(8) 0.0481(4) Uani 1 1 d . . . . .
C2 C 0.3992(2) 0.94156(14) 0.37428(8) 0.0472(4) Uani 1 1 d . . . . .
C3 C 0.2239(2) 0.70485(14) 0.52930(9) 0.0489(4) Uani 1 1 d . . . . .
C4 C 0.3920(2) 0.77758(14) 0.17469(8) 0.0494(4) Uani 1 1 d . . . . .
H4 H 0.383485 0.727524 0.149801 0.059 Uiso 1 1 calc R . . . .
C5 C 0.2259(2) 0.40287(14) 0.30481(9) 0.0516(5) Uani 1 1 d . . . . .
C6 C 0.3120(2) 0.34588(15) 0.32195(10) 0.0572(5) Uani 1 1 d . . . . .
C7 C 0.4039(2) 0.92932(13) 0.19214(8) 0.0465(4) Uani 1 1 d . . . . .
C8 C 0.3705(2) 0.51504(14) 0.37190(8) 0.0485(4) Uani 1 1 d . . . . .
C9 C 0.4215(2) 0.92644(13) 0.24879(8) 0.0456(4) Uani 1 1 d . . . . .
H9 H 0.433283 0.976812 0.273733 0.055 Uiso 1 1 calc R . . . .
C10 C 0.40010(19) 0.77341(13) 0.23040(8) 0.0434(4) Uani 1 1 d . . . . .
C11 C 0.42166(19) 0.84917(12) 0.26863(7) 0.0418(4) Uani 1 1 d . . . . .
C12 C 0.6245(2) 0.85963(13) 0.36742(8) 0.0462(4) Uani 1 1 d . . . . .
C13 C 0.5810(2) 0.64557(13) 0.43537(9) 0.0486(4) Uani 1 1 d . . . . .
C14 C 0.2874(2) 0.70346(13) 0.48473(9) 0.0483(4) Uani 1 1 d . . . . .
H14 H 0.307788 0.753012 0.470482 0.058 Uiso 1 1 calc R . . . .
C15 C 0.1895(2) 0.62855(15) 0.54920(9) 0.0525(5) Uani 1 1 d . . . . .
C16 C 0.2565(2) 0.48794(14) 0.33047(9) 0.0488(4) Uani 1 1 d . . . . .
H16 H 0.200858 0.526172 0.319866 0.059 Uiso 1 1 calc R . . . .
C17 C 0.6300(2) 0.66177(15) 0.49204(10) 0.0584(5) Uani 1 1 d . . . . .
H17 H 0.571608 0.662261 0.516113 0.070 Uiso 1 1 calc R . . . .
C18 C 0.2196(3) 0.55250(16) 0.52617(10) 0.0599(6) Uani 1 1 d . . . . .
H18 H 0.196523 0.502407 0.539427 0.072 Uiso 1 1 calc R . . . .
C19 C 0.2850(2) 0.55306(15) 0.48292(9) 0.0541(5) Uani 1 1 d . . . . .
H19 H 0.306698 0.502425 0.467201 0.065 Uiso 1 1 calc R . . . .
C20 C 0.6722(2) 0.86610(17) 0.42405(10) 0.0592(5) Uani 1 1 d . . . . .
H20 H 0.612936 0.866817 0.447751 0.071 Uiso 1 1 calc R . . . .
C21 C 0.4935(2) 0.89756(16) 0.07674(9) 0.0561(5) Uani 1 1 d . . . . .
C22 C 0.31991(19) 0.62787(13) 0.46186(8) 0.0454(4) Uani 1 1 d . . . . .
C23 C 0.2785(2) 1.02330(17) 0.13733(9) 0.0577(5) Uani 1 1 d . . . . .
C24 C 0.5177(2) 0.62237(15) 0.24789(9) 0.0533(5) Uani 1 1 d . . . . .
C25 C 0.2418(2) 0.60887(15) 0.19531(9) 0.0565(5) Uani 1 1 d . . . . .
C26 C 0.4547(2) 0.45718(15) 0.38737(10) 0.0566(5) Uani 1 1 d . . . . .
H26 H 0.531413 0.476339 0.414900 0.068 Uiso 1 1 calc R . . . .
C27 C 0.1736(2) 0.76990(16) 0.56174(10) 0.0584(5) Uani 1 1 d . . . . .
C28 C 0.1187(3) 0.35460(16) 0.26224(9) 0.0590(5) Uani 1 1 d . . . . .
C29 C 0.4746(3) 1.08515(16) 0.19569(11) 0.0614(6) Uani 1 1 d . . . . .
C30 C 0.4266(3) 0.37269(17) 0.36286(11) 0.0631(6) Uani 1 1 d . . . . .
H30 H 0.483063 0.334899 0.373505 0.076 Uiso 1 1 calc R . . . .
C31 C 0.7151(2) 0.86027(16) 0.33355(10) 0.0599(5) Uani 1 1 d . . . . .
H31 H 0.685570 0.858446 0.295735 0.072 Uiso 1 1 calc R . . . .
C32 C 0.1421(3) 0.27060(17) 0.25570(10) 0.0651(6) Uani 1 1 d . . . . .
C33 C 0.6701(2) 0.64573(16) 0.40017(11) 0.0584(5) Uani 1 1 d . . . . .
H33 H 0.637877 0.636136 0.362051 0.070 Uiso 1 1 calc R . . . .
C34 C 0.4646(3) 0.87226(18) 0.01884(10) 0.0650(6) Uani 1 1 d . . . . .
C35 C 0.1124(2) 0.72949(18) 0.59896(10) 0.0629(6) Uani 1 1 d . . . . .
C36 C 0.6092(3) 0.95239(18) 0.10442(11) 0.0657(6) Uani 1 1 d . . . . .
H36 H 0.628122 0.968104 0.142724 0.079 Uiso 1 1 calc R . . . .
C37 C 0.2936(3) 1.1104(2) 0.13550(11) 0.0721(7) Uani 1 1 d . . . . .
C38 C 0.4176(3) 1.15011(18) 0.17200(13) 0.0751(7) Uani 1 1 d . . . . .
C39 C 0.4893(3) 1.01774(15) 0.38897(10) 0.0610(5) Uani 1 1 d . . . . .
H39 H 0.574413 1.020118 0.381702 0.073 Uiso 1 1 calc R . . . .
C40 C 0.1652(3) 0.9669(2) 0.10873(11) 0.0703(7) Uani 1 1 d . . . . .
H40 H 0.155642 0.909092 0.110609 0.084 Uiso 1 1 calc R . . . .
C41 C 0.6344(3) 0.66754(18) 0.24123(12) 0.0686(6) Uani 1 1 d . . . . .
H41 H 0.636064 0.722690 0.233681 0.082 Uiso 1 1 calc R . . . .
C42 C 0.3009(3) 0.80188(17) 0.05444(9) 0.0636(6) Uani 1 1 d . . . . .
C43 C 0.8065(2) 0.66003(18) 0.42127(13) 0.0696(7) Uani 1 1 d . . . . .
H43 H 0.865610 0.659024 0.397495 0.084 Uiso 1 1 calc R . . . .
C44 C 0.8073(3) 0.87150(18) 0.44553(11) 0.0684(6) Uani 1 1 d . . . . .
H44 H 0.838310 0.877066 0.483570 0.082 Uiso 1 1 calc R . . . .
C45 C 0.3408(3) 0.81361(19) 0.00461(9) 0.0694(7) Uani 1 1 d . . . . .
C46 C 0.0049(3) 0.3751(2) 0.23043(11) 0.0733(7) Uani 1 1 d . . . . .
H46 H -0.011375 0.430850 0.233932 0.088 Uiso 1 1 calc R . . . .
C47 C 0.5537(4) 0.9037(2) -0.01173(12) 0.0807(8) Uani 1 1 d . . . . .
H47 H 0.536053 0.887926 -0.050004 0.097 Uiso 1 1 calc R . . . .
C48 C 0.7674(3) 0.67734(18) 0.51281(12) 0.0736(7) Uani 1 1 d . . . . .
H48 H 0.800601 0.688920 0.550883 0.088 Uiso 1 1 calc R . . . .
C49 C 0.8539(3) 0.67575(18) 0.47774(14) 0.0753(8) Uani 1 1 d . . . . .
H49 H 0.945408 0.685356 0.492112 0.090 Uiso 1 1 calc R . . . .
C50 C 0.8504(3) 0.8636(2) 0.35521(13) 0.0748(7) Uani 1 1 d . . . . .
H50 H 0.910343 0.862429 0.331788 0.090 Uiso 1 1 calc R . . . .
C51 C 0.3271(3) 1.08786(19) 0.42477(12) 0.0782(8) Uani 1 1 d . . . . .
H51 H 0.302176 1.136698 0.441419 0.094 Uiso 1 1 calc R . . . .
C52 C 0.2736(3) 0.93964(17) 0.38552(13) 0.0717(7) Uani 1 1 d . . . . .
H52 H 0.212881 0.888950 0.376364 0.086 Uiso 1 1 calc R . . . .
C53 C 0.1121(3) 0.6208(2) 0.19313(12) 0.0777(7) Uani 1 1 d . . . . .
H53 H 0.091579 0.656889 0.221558 0.093 Uiso 1 1 calc R . . . .
C54 C 0.1717(3) 0.85605(19) 0.56061(14) 0.0775(7) Uani 1 1 d . . . . .
H54 H 0.210486 0.883692 0.535735 0.093 Uiso 1 1 calc R . . . .
C55 C 0.8951(2) 0.86868(18) 0.41108(13) 0.0711(7) Uani 1 1 d . . . . .
H55 H 0.985180 0.870204 0.425562 0.085 Uiso 1 1 calc R . . . .
C56 C 0.6958(3) 0.9829(2) 0.07275(14) 0.0813(8) Uani 1 1 d . . . . .
H56 H 0.773786 1.020412 0.090182 0.098 Uiso 1 1 calc R . . . .
C57 C 0.0484(3) 0.7741(2) 0.63537(12) 0.0850(9) Uani 1 1 d . . . . .
H57 H 0.006740 0.747159 0.659778 0.102 Uiso 1 1 calc R . . . .
C58 C 0.5955(3) 1.10220(19) 0.23359(14) 0.0778(7) Uani 1 1 d . . . . .
H58 H 0.632808 1.058860 0.248548 0.093 Uiso 1 1 calc R . . . .
C59 C 0.6688(4) 0.9589(2) 0.01566(14) 0.0873(9) Uani 1 1 d . . . . .
H59 H 0.729055 0.980172 -0.004426 0.105 Uiso 1 1 calc R . . . .
C60 C 0.5171(3) 0.53931(18) 0.25809(13) 0.0761(7) Uani 1 1 d . . . . .
H60 H 0.439567 0.506840 0.262650 0.091 Uiso 1 1 calc R . . . .
C61 C 0.0525(4) 0.2055(2) 0.21802(13) 0.0883(9) Uani 1 1 d . . . . .
H61 H 0.068030 0.149642 0.213601 0.106 Uiso 1 1 calc R . . . .
C62 C 0.0667(3) 1.0007(3) 0.07724(13) 0.0917(11) Uani 1 1 d . . . . .
H62 H -0.010305 0.964406 0.057277 0.110 Uiso 1 1 calc R . . . .
C63 C 0.4519(3) 1.09088(18) 0.41472(12) 0.0740(7) Uani 1 1 d . . . . .
H63 H 0.512565 1.141574 0.424939 0.089 Uiso 1 1 calc R . . . .
C64 C 0.1901(4) 1.1411(3) 0.10320(15) 0.0940(11) Uani 1 1 d . . . . .
H64 H 0.197138 1.198817 0.101336 0.113 Uiso 1 1 calc R . . . .
C65 C 0.2373(3) 1.0126(2) 0.41035(16) 0.0907(10) Uani 1 1 d . . . . .
H65 H 0.152022 1.010853 0.417335 0.109 Uiso 1 1 calc R . . . .
C66 C 0.2572(4) 0.7707(3) -0.04537(11) 0.0968(11) Uani 1 1 d . . . . .
H66 H 0.279629 0.778349 -0.078946 0.116 Uiso 1 1 calc R . . . .
C67 C -0.0830(4) 0.3105(3) 0.19362(14) 0.0943(10) Uani 1 1 d . . . . .
H67 H -0.159737 0.322722 0.172255 0.113 Uiso 1 1 calc R . . . .
C68 C -0.0581(4) 0.2278(3) 0.18822(15) 0.1019(11) Uani 1 1 d . . . . .
H68 H -0.119302 0.185730 0.163215 0.122 Uiso 1 1 calc R . . . .
C69 C 0.6349(5) 0.5058(2) 0.26135(17) 0.1026(12) Uani 1 1 d . . . . .
H69 H 0.634952 0.450208 0.267905 0.123 Uiso 1 1 calc R . . . .
C70 C 0.2680(4) 0.5544(2) 0.15243(14) 0.0979(11) Uani 1 1 d . . . . .
H70 H 0.354888 0.545350 0.152722 0.117 Uiso 1 1 calc R . . . .
C71 C 0.1855(3) 0.7472(2) 0.05526(11) 0.0836(9) Uani 1 1 d . . . . .
H71 H 0.161220 0.738879 0.088402 0.100 Uiso 1 1 calc R . . . .
C72 C 0.0117(3) 0.5792(3) 0.14857(16) 0.1016(11) Uani 1 1 d . . . . .
H72 H -0.075529 0.588405 0.147082 0.122 Uiso 1 1 calc R . . . .
C73 C 0.1098(4) 0.8995(2) 0.59787(18) 0.1007(11) Uani 1 1 d . . . . .
H73 H 0.109423 0.957389 0.598484 0.121 Uiso 1 1 calc R . . . .
C74 C 0.3131(4) 0.1886(2) 0.29966(15) 0.0949(10) Uani 1 1 d . . . . .
H74A H 0.408595 0.200454 0.305105 0.142 Uiso 1 1 calc GR . . . .
H74B H 0.277460 0.145392 0.267702 0.142 Uiso 1 1 calc GR . . . .
H74C H 0.288994 0.169130 0.331682 0.142 Uiso 1 1 calc GR . . . .
C75 C 0.7500(3) 0.6322(3) 0.24558(17) 0.0972(11) Uani 1 1 d . . . . .
H75 H 0.828821 0.664202 0.241803 0.117 Uiso 1 1 calc R . . . .
C76 C 0.0792(4) 1.0855(3) 0.07459(15) 0.1021(13) Uani 1 1 d . . . . .
H76 H 0.010965 1.105703 0.052884 0.122 Uiso 1 1 calc R . . . .
C77 C 0.4848(5) 1.2331(2) 0.1881(2) 0.1141(14) Uani 1 1 d . . . . .
H77 H 0.449223 1.277386 0.173624 0.137 Uiso 1 1 calc R . . . .
C78 C 0.0674(4) 0.5804(2) 0.62050(14) 0.0945(10) Uani 1 1 d . . . . .
H78A H 0.011522 0.534317 0.594052 0.142 Uiso 1 1 calc GR . . . .
H78B H 0.015381 0.605418 0.644262 0.142 Uiso 1 1 calc GR . . . .
H78C H 0.138410 0.559111 0.642328 0.142 Uiso 1 1 calc GR . . . .
C79 C 0.0496(4) 0.8587(3) 0.63362(16) 0.1020(12) Uani 1 1 d . . . . .
H79 H 0.008127 0.889624 0.657538 0.122 Uiso 1 1 calc R . . . .
C80 C 0.1425(5) 0.7176(3) -0.04445(14) 0.1141(14) Uani 1 1 d . . . . .
H80 H 0.087199 0.689288 -0.077616 0.137 Uiso 1 1 calc R . . . .
C81 C 0.1081(4) 0.7055(3) 0.00489(15) 0.1089(13) Uani 1 1 d . . . . .
H81 H 0.030480 0.668203 0.004318 0.131 Uiso 1 1 calc R . . . .
C82 C 0.7486(4) 0.5517(3) 0.25525(18) 0.1080(13) Uani 1 1 d . . . . .
H82 H 0.825996 0.527994 0.257707 0.130 Uiso 1 1 calc R . . . .
C83 C 0.6582(4) 1.1855(2) 0.2482(2) 0.1134(14) Uani 1 1 d . . . . .
H83 H 0.738822 1.198967 0.274018 0.136 Uiso 1 1 calc R . . . .
C84 C 0.0394(4) 0.5252(3) 0.10722(17) 0.1118(13) Uani 1 1 d . . . . .
H84 H -0.028521 0.496647 0.077852 0.134 Uiso 1 1 calc R . . . .
C85 C 0.1652(5) 0.5133(3) 0.10909(18) 0.1301(17) Uani 1 1 d . . . . .
H85 H 0.184139 0.476600 0.080560 0.156 Uiso 1 1 calc R . . . .
C86 C 0.6042(6) 1.2494(3) 0.2256(3) 0.1366(18) Uani 1 1 d . . . . .
H86 H 0.649868 1.305040 0.235947 0.164 Uiso 1 1 calc R . . . .

loop_
_atom_site_aniso_label
_atom_site_aniso_U_11
_atom_site_aniso_U_22
_atom_site_aniso_U_33
_atom_site_aniso_U_23
_atom_site_aniso_U_13
_atom_site_aniso_U_12
Cu1 0.03857(15) 0.05417(17) 0.04275(16) 0.01521(12) 0.01291(11) 0.00733(11)
Br1 0.03862(13) 0.0981(2) 0.07825(18) 0.01424(14) 0.01705(11) 0.01285(12)
P1 0.0403(2) 0.0483(3) 0.0345(2) 0.00857(18) 0.01122(18) 0.00725(18)
P2 0.0455(3) 0.0462(3) 0.0410(2) 0.00756(19) 0.01351(19) 0.00655(19)
P3 0.0396(2) 0.0506(3) 0.0417(2) 0.0141(2) 0.01029(19) 0.00527(19)
N3 0.0556(10) 0.0571(10) 0.0476(9) 0.0191(8) 0.0109(8) 0.0105(8)
N4 0.0638(11) 0.0688(12) 0.0363(8) 0.0123(8) 0.0157(8) 0.0033(9)
N2 0.0859(15) 0.0541(11) 0.0635(12) 0.0097(9) 0.0235(11) 0.0142(10)
N1 0.0644(12) 0.0884(15) 0.0470(10) 0.0186(10) 0.0226(9) 0.0155(10)
C1 0.0488(10) 0.0605(12) 0.0360(9) 0.0116(8) 0.0119(8) 0.0050(9)
C2 0.0528(11) 0.0561(11) 0.0354(9) 0.0071(8) 0.0133(8) 0.0143(9)
C3 0.0411(10) 0.0576(12) 0.0460(10) 0.0078(9) 0.0076(8) 0.0054(8)
C4 0.0546(11) 0.0545(11) 0.0399(10) 0.0065(8) 0.0145(8) 0.0078(9)
C5 0.0541(11) 0.0572(12) 0.0470(11) 0.0121(9) 0.0177(9) 0.0083(9)
C6 0.0660(13) 0.0584(13) 0.0533(12) 0.0145(10) 0.0226(10) 0.0129(10)
C7 0.0485(10) 0.0531(11) 0.0406(10) 0.0146(8) 0.0119(8) 0.0080(8)
C8 0.0465(10) 0.0565(12) 0.0450(10) 0.0151(9) 0.0135(8) 0.0061(8)
C9 0.0489(10) 0.0485(10) 0.0398(9) 0.0076(8) 0.0109(8) 0.0073(8)
C10 0.0435(9) 0.0503(10) 0.0386(9) 0.0104(8) 0.0126(7) 0.0068(8)
C11 0.0421(9) 0.0490(10) 0.0366(9) 0.0096(7) 0.0119(7) 0.0079(7)
C12 0.0443(10) 0.0483(10) 0.0470(10) 0.0100(8) 0.0119(8) 0.0069(8)
C13 0.0421(10) 0.0510(11) 0.0531(11) 0.0182(9) 0.0065(8) 0.0047(8)
C14 0.0460(10) 0.0501(11) 0.0490(11) 0.0144(8) 0.0111(8) 0.0021(8)
C15 0.0463(10) 0.0705(14) 0.0447(10) 0.0177(9) 0.0133(9) 0.0103(9)
C16 0.0448(10) 0.0553(11) 0.0492(11) 0.0138(9) 0.0128(8) 0.0095(8)
C17 0.0576(13) 0.0611(13) 0.0550(12) 0.0140(10) 0.0064(10) 0.0083(10)
C18 0.0674(14) 0.0627(14) 0.0608(13) 0.0298(11) 0.0253(11) 0.0143(11)
C19 0.0618(12) 0.0541(12) 0.0552(12) 0.0212(9) 0.0229(10) 0.0142(10)
C20 0.0522(12) 0.0770(15) 0.0498(12) 0.0161(10) 0.0107(9) 0.0103(10)
C21 0.0633(13) 0.0665(13) 0.0472(11) 0.0208(10) 0.0217(10) 0.0157(10)
C22 0.0422(9) 0.0523(11) 0.0434(10) 0.0145(8) 0.0096(8) 0.0066(8)
C23 0.0604(13) 0.0790(15) 0.0459(11) 0.0273(10) 0.0202(10) 0.0240(11)
C24 0.0595(12) 0.0575(12) 0.0470(11) 0.0065(9) 0.0178(9) 0.0172(10)
C25 0.0599(13) 0.0561(12) 0.0496(11) 0.0072(9) 0.0106(10) -0.0009(10)
C26 0.0546(12) 0.0627(13) 0.0547(12) 0.0175(10) 0.0089(10) 0.0137(10)
C27 0.0467(11) 0.0663(14) 0.0556(12) -0.0035(10) 0.0067(9) 0.0068(9)
C28 0.0660(14) 0.0660(14) 0.0437(11) 0.0072(10) 0.0158(10) 0.0032(11)
C29 0.0672(14) 0.0551(13) 0.0667(14) 0.0174(11) 0.0210(12) 0.0105(10)
C30 0.0662(14) 0.0655(14) 0.0637(14) 0.0200(11) 0.0145(11) 0.0227(11)
C31 0.0505(12) 0.0735(15) 0.0558(12) 0.0057(11) 0.0164(10) 0.0088(10)
C32 0.0820(17) 0.0648(14) 0.0491(12) 0.0069(10) 0.0216(12) 0.0065(12)
C33 0.0478(11) 0.0696(14) 0.0621(13) 0.0222(11) 0.0142(10) 0.0099(10)
C34 0.0847(17) 0.0758(16) 0.0452(11) 0.0220(11) 0.0244(11) 0.0240(13)
C35 0.0510(12) 0.0868(18) 0.0483(12) 0.0005(11) 0.0116(10) 0.0113(11)
C36 0.0634(14) 0.0813(17) 0.0582(13) 0.0192(12) 0.0224(11) 0.0120(12)
C37 0.0860(18) 0.0849(18) 0.0645(15) 0.0339(13) 0.0316(14) 0.0364(15)
C38 0.092(2) 0.0634(15) 0.0835(18) 0.0303(13) 0.0333(16) 0.0231(14)
C39 0.0613(13) 0.0559(13) 0.0622(13) 0.0010(10) 0.0103(11) 0.0100(10)
C40 0.0594(14) 0.101(2) 0.0547(13) 0.0223(13) 0.0128(11) 0.0189(13)
C41 0.0542(13) 0.0684(15) 0.0856(18) 0.0102(13) 0.0201(12) 0.0137(11)
C42 0.0743(15) 0.0731(15) 0.0396(11) 0.0089(10) 0.0084(10) 0.0054(12)
C43 0.0462(12) 0.0739(16) 0.094(2) 0.0286(14) 0.0200(12) 0.0079(11)
C44 0.0551(13) 0.0831(17) 0.0617(14) 0.0178(12) -0.0017(11) 0.0076(12)
C45 0.0903(19) 0.0802(17) 0.0386(11) 0.0121(11) 0.0134(11) 0.0156(14)
C46 0.0738(17) 0.0819(18) 0.0579(14) 0.0047(12) 0.0067(12) 0.0091(13)
C47 0.100(2) 0.107(2) 0.0553(14) 0.0313(15) 0.0400(15) 0.0339(19)
C48 0.0632(15) 0.0731(16) 0.0716(16) 0.0160(13) -0.0157(13) 0.0054(12)
C49 0.0441(12) 0.0711(16) 0.105(2) 0.0252(15) -0.0027(13) 0.0052(11)
C50 0.0477(12) 0.094(2) 0.0862(19) 0.0106(15) 0.0262(13) 0.0104(12)
C51 0.102(2) 0.0688(17) 0.0712(16) 0.0011(13) 0.0324(15) 0.0318(15)
C52 0.0641(15) 0.0625(15) 0.0934(19) 0.0029(13) 0.0352(14) 0.0120(11)
C53 0.0607(15) 0.097(2) 0.0659(16) 0.0013(14) 0.0011(12) 0.0097(14)
C54 0.0717(16) 0.0661(16) 0.092(2) -0.0036(14) 0.0248(15) 0.0097(12)
C55 0.0438(12) 0.0773(17) 0.0889(19) 0.0170(14) 0.0048(12) 0.0085(11)
C56 0.0692(16) 0.093(2) 0.092(2) 0.0274(16) 0.0359(15) 0.0099(14)
C57 0.0740(18) 0.116(3) 0.0653(16) -0.0047(16) 0.0268(14) 0.0188(17)
C58 0.0701(16) 0.0666(16) 0.091(2) 0.0149(14) 0.0086(15) 0.0021(13)
C59 0.092(2) 0.112(2) 0.083(2) 0.0424(18) 0.0541(18) 0.0292(19)
C60 0.094(2) 0.0655(16) 0.0850(18) 0.0199(13) 0.0415(16) 0.0299(14)
C61 0.120(3) 0.0718(18) 0.0620(16) -0.0061(13) 0.0174(17) -0.0023(17)
C62 0.0679(17) 0.156(4) 0.0631(17) 0.0331(19) 0.0157(14) 0.043(2)
C63 0.0862(19) 0.0596(15) 0.0713(16) -0.0025(12) 0.0108(14) 0.0170(13)
C64 0.115(3) 0.117(3) 0.082(2) 0.052(2) 0.040(2) 0.067(2)
C65 0.085(2) 0.083(2) 0.118(3) 0.0041(18) 0.0554(19) 0.0263(16)
C66 0.129(3) 0.112(3) 0.0396(13) 0.0065(14) 0.0081(15) 0.008(2)
C67 0.092(2) 0.104(3) 0.0679(18) -0.0055(16) -0.0085(16) 0.0058(18)
C68 0.116(3) 0.094(2) 0.0702(19) -0.0111(17) -0.0041(19) -0.009(2)
C69 0.128(3) 0.089(2) 0.119(3) 0.030(2) 0.052(2) 0.067(2)
C70 0.086(2) 0.108(3) 0.079(2) -0.0353(18) 0.0099(16) 0.0039(18)
C71 0.091(2) 0.097(2) 0.0507(14) 0.0086(13) 0.0108(13) -0.0140(16)
C72 0.0645(18) 0.132(3) 0.087(2) 0.000(2) -0.0100(16) -0.0031(18)
C73 0.095(2) 0.079(2) 0.122(3) -0.017(2) 0.030(2) 0.0218(17)
C74 0.133(3) 0.0625(17) 0.095(2) 0.0156(15) 0.027(2) 0.0305(18)
C75 0.0559(16) 0.117(3) 0.123(3) 0.009(2) 0.0267(17) 0.0279(17)
C76 0.091(2) 0.168(4) 0.074(2) 0.052(2) 0.0243(18) 0.070(3)
C77 0.135(4) 0.0594(19) 0.157(4) 0.035(2) 0.039(3) 0.019(2)
C78 0.111(3) 0.114(3) 0.082(2) 0.0403(19) 0.0582(19) 0.024(2)
C79 0.092(2) 0.111(3) 0.100(2) -0.024(2) 0.037(2) 0.024(2)
C80 0.136(3) 0.128(3) 0.0525(17) -0.0031(18) -0.0033(19) -0.017(3)
C81 0.109(3) 0.119(3) 0.073(2) 0.0001(19) 0.0000(19) -0.027(2)
C82 0.092(3) 0.130(3) 0.124(3) 0.024(2) 0.039(2) 0.067(2)
C83 0.094(2) 0.072(2) 0.155(4) 0.001(2) 0.008(2) -0.0109(18)
C84 0.097(3) 0.122(3) 0.084(2) -0.016(2) -0.009(2) -0.020(2)
C85 0.120(4) 0.136(4) 0.098(3) -0.054(3) 0.002(2) -0.002(3)
C86 0.136(4) 0.061(2) 0.198(5) 0.013(3) 0.024(4) -0.009(2)

loop_
_atom_type_symbol
_atom_type_description
_atom_type_scat_dispersion_real
_atom_type_scat_dispersion_imag
_atom_type_scat_source
C C 0.0181 0.0091 'International Tables Vol C Tables 4.2.6.8 and 6.1.1.4'
H H 0.0000 0.0000 'International Tables Vol C Tables 4.2.6.8 and 6.1.1.4'
Br Br -0.6763 1.2805 'International Tables Vol C Tables 4.2.6.8 and 6.1.1.4'
Cu Cu -1.9646 0.5888 'International Tables Vol C Tables 4.2.6.8 and 6.1.1.4'
N N 0.0311 0.0180 'International Tables Vol C Tables 4.2.6.8 and 6.1.1.4'
P P 0.2955 0.4335 'International Tables Vol C Tables 4.2.6.8 and 6.1.1.4'

loop_
_geom_angle_atom_site_label_1
_geom_angle_atom_site_label_2
_geom_angle_atom_site_label_3
_geom_angle
_geom_angle_site_symmetry_1
_geom_angle_site_symmetry_3
_geom_angle_publ_flag
P1 Cu1 Br1 111.919(18) . . ?
P1 Cu1 P2 89.060(19) . . ?
P2 Cu1 Br1 110.431(18) . . ?
P3 Cu1 Br1 106.972(17) . . ?
P3 Cu1 P1 122.52(2) . . ?
P3 Cu1 P2 114.90(2) . . ?
C2 P1 Cu1 124.95(7) . . ?
C2 P1 C11 105.08(9) . . ?
C2 P1 C12 102.60(10) . . ?
C11 P1 Cu1 102.34(7) . . ?
C12 P1 Cu1 115.84(7) . . ?
C12 P1 C11 103.76(9) . . ?
C10 P2 Cu1 101.85(6) . . ?
C24 P2 Cu1 117.97(7) . . ?
C24 P2 C10 105.06(10) . . ?
C24 P2 C25 103.60(11) . . ?
C25 P2 Cu1 124.23(8) . . ?
C25 P2 C10 101.24(10) . . ?
C8 P3 Cu1 111.13(7) . . ?
C8 P3 C13 102.98(10) . . ?
C13 P3 Cu1 117.38(7) . . ?
C22 P3 Cu1 115.46(7) . . ?
C22 P3 C8 103.65(9) . . ?
C22 P3 C13 104.68(10) . . ?
C23 N3 C7 124.83(19) . . ?
C29 N3 C7 125.73(19) . . ?
C29 N3 C23 108.34(19) . . ?
C21 N4 C1 124.99(19) . . ?
C42 N4 C1 125.40(19) . . ?
C42 N4 C21 108.55(18) . . ?
C6 N2 C74 125.1(3) . . ?
C32 N2 C6 108.1(2) . . ?
C32 N2 C74 126.6(3) . . ?
C15 N1 C35 108.3(2) . . ?
C15 N1 C78 125.3(2) . . ?
C35 N1 C78 126.3(2) . . ?
C4 C1 N4 119.42(19) . . ?
C4 C1 C7 119.33(18) . . ?
C7 C1 N4 121.24(19) . . ?
C39 C2 P1 122.38(17) . . ?
C52 C2 P1 118.70(18) . . ?
C52 C2 C39 118.9(2) . . ?
C14 C3 C15 119.5(2) . . ?
C14 C3 C27 134.4(2) . . ?
C15 C3 C27 106.02(19) . . ?
C1 C4 H4 119.1 . . ?
C1 C4 C10 121.74(19) . . ?
C10 C4 H4 119.1 . . ?
C6 C5 C28 107.0(2) . . ?
C16 C5 C6 119.1(2) . . ?
C16 C5 C28 133.9(2) . . ?
N2 C6 C5 108.4(2) . . ?
C30 C6 N2 129.9(2) . . ?
C30 C6 C5 121.7(2) . . ?
C1 C7 N3 121.70(17) . . ?
C9 C7 N3 119.18(19) . . ?
C9 C7 C1 119.11(18) . . ?
C16 C8 P3 116.79(16) . . ?
C16 C8 C26 120.0(2) . . ?
C26 C8 P3 123.24(17) . . ?
C7 C9 H9 119.4 . . ?
C7 C9 C11 121.20(19) . . ?
C11 C9 H9 119.4 . . ?
C4 C10 P2 120.63(16) . . ?
C4 C10 C11 119.35(18) . . ?
C11 C10 P2 119.84(14) . . ?
C9 C11 P1 122.40(15) . . ?
C9 C11 C10 118.77(17) . . ?
C10 C11 P1 118.80(14) . . ?
C20 C12 P1 117.04(16) . . ?
C31 C12 P1 124.54(17) . . ?
C31 C12 C20 118.3(2) . . ?
C17 C13 P3 123.17(17) . . ?
C17 C13 C33 119.2(2) . . ?
C33 C13 P3 117.59(17) . . ?
C3 C14 H14 120.2 . . ?
C22 C14 C3 119.56(19) . . ?
C22 C14 H14 120.2 . . ?
N1 C15 C3 109.5(2) . . ?
N1 C15 C18 129.1(2) . . ?
C18 C15 C3 121.41(19) . . ?
C5 C16 H16 120.3 . . ?
C8 C16 C5 119.49(19) . . ?
C8 C16 H16 120.3 . . ?
C13 C17 H17 120.2 . . ?
C13 C17 C48 119.6(2) . . ?
C48 C17 H17 120.2 . . ?
C15 C18 H18 121.0 . . ?
C19 C18 C15 118.0(2) . . ?
C19 C18 H18 121.0 . . ?
C18 C19 H19 119.0 . . ?
C18 C19 C22 122.0(2) . . ?
C22 C19 H19 119.0 . . ?
C12 C20 H20 119.7 . . ?
C44 C20 C12 120.6(2) . . ?
C44 C20 H20 119.7 . . ?
N4 C21 C34 108.6(2) . . ?
C36 C21 N4 129.5(2) . . ?
C36 C21 C34 121.9(2) . . ?
C14 C22 P3 119.06(15) . . ?
C14 C22 C19 119.46(19) . . ?
C19 C22 P3 121.45(16) . . ?
C37 C23 N3 108.4(2) . . ?
C40 C23 N3 129.3(2) . . ?
C40 C23 C37 122.2(2) . . ?
C41 C24 P2 123.31(19) . . ?
C41 C24 C60 118.4(2) . . ?
C60 C24 P2 117.7(2) . . ?
C53 C25 P2 117.6(2) . . ?
C53 C25 C70 118.1(3) . . ?
C70 C25 P2 124.2(2) . . ?
C8 C26 H26 119.1 . . ?
C30 C26 C8 121.8(2) . . ?
C30 C26 H26 119.1 . . ?
C35 C27 C3 106.5(2) . . ?
C54 C27 C3 133.6(2) . . ?
C54 C27 C35 119.9(2) . . ?
C32 C28 C5 106.6(2) . . ?
C46 C28 C5 133.5(2) . . ?
C46 C28 C32 119.9(2) . . ?
N3 C29 C38 108.5(2) . . ?
C58 C29 N3 129.5(2) . . ?
C58 C29 C38 122.0(3) . . ?
C6 C30 H30 121.0 . . ?
C26 C30 C6 118.0(2) . . ?
C26 C30 H30 121.0 . . ?
C12 C31 H31 119.6 . . ?
C12 C31 C50 120.9(2) . . ?
C50 C31 H31 119.6 . . ?
N2 C32 C28 109.8(2) . . ?
N2 C32 C61 128.8(3) . . ?
C28 C32 C61 121.4(3) . . ?
C13 C33 H33 119.6 . . ?
C43 C33 C13 120.7(2) . . ?
C43 C33 H33 119.6 . . ?
C21 C34 C45 107.0(2) . . ?
C47 C34 C21 119.4(3) . . ?
C47 C34 C45 133.6(3) . . ?
N1 C35 C27 109.7(2) . . ?
N1 C35 C57 129.1(3) . . ?
C27 C35 C57 121.2(3) . . ?
C21 C36 H36 121.3 . . ?
C21 C36 C56 117.3(3) . . ?
C56 C36 H36 121.3 . . ?
C23 C37 C38 107.6(2) . . ?
C23 C37 C64 118.4(3) . . ?
C64 C37 C38 134.0(3) . . ?
C29 C38 C37 107.1(2) . . ?
C77 C38 C29 118.3(3) . . ?
C77 C38 C37 134.6(3) . . ?
C2 C39 H39 120.0 . . ?
C2 C39 C63 120.1(2) . . ?
C63 C39 H39 120.0 . . ?
C23 C40 H40 121.6 . . ?
C62 C40 C23 116.9(3) . . ?
C62 C40 H40 121.6 . . ?
C24 C41 H41 119.5 . . ?
C24 C41 C75 121.0(3) . . ?
C75 C41 H41 119.5 . . ?
N4 C42 C45 108.4(2) . . ?
C71 C42 N4 129.6(2) . . ?
C71 C42 C45 122.0(2) . . ?
C33 C43 H43 120.3 . . ?
C49 C43 C33 119.5(3) . . ?
C49 C43 H43 120.3 . . ?
C20 C44 H44 119.9 . . ?
C55 C44 C20 120.3(2) . . ?
C55 C44 H44 119.9 . . ?
C42 C45 C34 107.4(2) . . ?
C66 C45 C34 134.4(3) . . ?
C66 C45 C42 118.2(3) . . ?
C28 C46 H46 120.9 . . ?
C67 C46 C28 118.3(3) . . ?
C67 C46 H46 120.9 . . ?
C34 C47 H47 120.5 . . ?
C59 C47 C34 118.9(3) . . ?
C59 C47 H47 120.5 . . ?
C17 C48 H48 119.7 . . ?
C49 C48 C17 120.6(3) . . ?
C49 C48 H48 119.7 . . ?
C43 C49 H49 119.8 . . ?
C48 C49 C43 120.4(2) . . ?
C48 C49 H49 119.8 . . ?
C31 C50 H50 120.1 . . ?
C55 C50 C31 119.8(2) . . ?
C55 C50 H50 120.1 . . ?
C63 C51 H51 119.9 . . ?
C63 C51 C65 120.2(3) . . ?
C65 C51 H51 119.9 . . ?
C2 C52 H52 119.8 . . ?
C2 C52 C65 120.5(3) . . ?
C65 C52 H52 119.8 . . ?
C25 C53 H53 119.9 . . ?
C25 C53 C72 120.2(3) . . ?
C72 C53 H53 119.9 . . ?
C27 C54 H54 121.0 . . ?
C73 C54 C27 117.9(3) . . ?
C73 C54 H54 121.0 . . ?
C44 C55 C50 120.0(2) . . ?
C44 C55 H55 120.0 . . ?
C50 C55 H55 120.0 . . ?
C36 C56 H56 119.2 . . ?
C36 C56 C59 121.6(3) . . ?
C59 C56 H56 119.2 . . ?
C35 C57 H57 121.3 . . ?
C79 C57 C35 117.4(3) . . ?
C79 C57 H57 121.3 . . ?
C29 C58 H58 121.3 . . ?
C83 C58 C29 117.5(3) . . ?
C83 C58 H58 121.3 . . ?
C47 C59 C56 120.9(3) . . ?
C47 C59 H59 119.5 . . ?
C56 C59 H59 119.5 . . ?
C24 C60 H60 120.6 . . ?
C24 C60 C69 118.8(3) . . ?
C69 C60 H60 120.6 . . ?
C32 C61 H61 121.5 . . ?
C68 C61 C32 117.0(3) . . ?
C68 C61 H61 121.5 . . ?
C40 C62 H62 119.0 . . ?
C76 C62 C40 122.0(4) . . ?
C76 C62 H62 119.0 . . ?
C39 C63 H63 119.9 . . ?
C51 C63 C39 120.1(3) . . ?
C51 C63 H63 119.9 . . ?
C37 C64 H64 120.3 . . ?
C76 C64 C37 119.4(4) . . ?
C76 C64 H64 120.3 . . ?
C51 C65 C52 120.3(3) . . ?
C51 C65 H65 119.9 . . ?
C52 C65 H65 119.9 . . ?
C45 C66 H66 120.2 . . ?
C80 C66 C45 119.7(3) . . ?
C80 C66 H66 120.2 . . ?
C46 C67 H67 119.6 . . ?
C46 C67 C68 120.7(3) . . ?
C68 C67 H67 119.6 . . ?
C61 C68 C67 122.7(3) . . ?
C61 C68 H68 118.6 . . ?
C67 C68 H68 118.6 . . ?
C60 C69 H69 119.2 . . ?
C82 C69 C60 121.7(3) . . ?
C82 C69 H69 119.2 . . ?
C25 C70 H70 120.0 . . ?
C25 C70 C85 120.1(4) . . ?
C85 C70 H70 120.0 . . ?
C42 C71 H71 121.3 . . ?
C81 C71 C42 117.4(3) . . ?
C81 C71 H71 121.3 . . ?
C53 C72 H72 119.6 . . ?
C84 C72 C53 120.7(4) . . ?
C84 C72 H72 119.6 . . ?
C54 C73 H73 119.3 . . ?
C79 C73 C54 121.3(3) . . ?
C79 C73 H73 119.3 . . ?
N2 C74 H74A 109.5 . . ?
N2 C74 H74B 109.5 . . ?
N2 C74 H74C 109.5 . . ?
H74A C74 H74B 109.5 . . ?
H74A C74 H74C 109.5 . . ?
H74B C74 H74C 109.5 . . ?
C41 C75 H75 119.9 . . ?
C82 C75 C41 120.2(3) . . ?
C82 C75 H75 119.9 . . ?
C62 C76 H76 119.5 . . ?
C64 C76 C62 121.1(3) . . ?
C64 C76 H76 119.5 . . ?
C38 C77 H77 120.4 . . ?
C86 C77 C38 119.3(4) . . ?
C86 C77 H77 120.4 . . ?
N1 C78 H78A 109.5 . . ?
N1 C78 H78B 109.5 . . ?
N1 C78 H78C 109.5 . . ?
H78A C78 H78B 109.5 . . ?
H78A C78 H78C 109.5 . . ?
H78B C78 H78C 109.5 . . ?
C57 C79 C73 122.2(3) . . ?
C57 C79 H79 118.9 . . ?
C73 C79 H79 118.9 . . ?
C66 C80 H80 119.6 . . ?
C66 C80 C81 120.9(3) . . ?
C81 C80 H80 119.6 . . ?
C71 C81 H81 119.1 . . ?
C80 C81 C71 121.9(4) . . ?
C80 C81 H81 119.1 . . ?
C69 C82 C75 119.9(3) . . ?
C69 C82 H82 120.1 . . ?
C75 C82 H82 120.1 . . ?
C58 C83 H83 119.4 . . ?
C86 C83 C58 121.3(4) . . ?
C86 C83 H83 119.4 . . ?
C72 C84 H84 120.3 . . ?
C85 C84 C72 119.4(3) . . ?
C85 C84 H84 120.3 . . ?
C70 C85 H85 119.2 . . ?
C84 C85 C70 121.5(4) . . ?
C84 C85 H85 119.2 . . ?
C77 C86 C83 121.6(4) . . ?
C77 C86 H86 119.2 . . ?
C83 C86 H86 119.2 . . ?

loop_
_geom_bond_atom_site_label_1
_geom_bond_atom_site_label_2
_geom_bond_distance
_geom_bond_site_symmetry_2
_geom_bond_publ_flag
Cu1 Br1 2.4232(3) . ?
Cu1 P1 2.2735(6) . ?
Cu1 P2 2.3145(5) . ?
Cu1 P3 2.2615(5) . ?
P1 C2 1.828(2) . ?
P1 C11 1.8391(18) . ?
P1 C12 1.830(2) . ?
P2 C10 1.845(2) . ?
P2 C24 1.825(2) . ?
P2 C25 1.831(2) . ?
P3 C8 1.825(2) . ?
P3 C13 1.829(2) . ?
P3 C22 1.820(2) . ?
N3 C7 1.416(3) . ?
N3 C23 1.411(3) . ?
N3 C29 1.389(3) . ?
N4 C1 1.420(3) . ?
N4 C21 1.400(3) . ?
N4 C42 1.394(3) . ?
N2 C6 1.393(3) . ?
N2 C32 1.384(4) . ?
N2 C74 1.443(4) . ?
N1 C15 1.378(3) . ?
N1 C35 1.382(4) . ?
N1 C78 1.453(4) . ?
C1 C4 1.383(3) . ?
C1 C7 1.399(3) . ?
C2 C39 1.391(3) . ?
C2 C52 1.379(3) . ?
C3 C14 1.395(3) . ?
C3 C15 1.411(3) . ?
C3 C27 1.450(3) . ?
C4 H4 0.9300 . ?
C4 C10 1.388(3) . ?
C5 C6 1.417(3) . ?
C5 C16 1.395(3) . ?
C5 C28 1.432(3) . ?
C6 C30 1.383(4) . ?
C7 C9 1.398(3) . ?
C8 C16 1.386(3) . ?
C8 C26 1.403(3) . ?
C9 H9 0.9300 . ?
C9 C11 1.399(3) . ?
C10 C11 1.404(3) . ?
C12 C20 1.390(3) . ?
C12 C31 1.377(3) . ?
C13 C17 1.384(3) . ?
C13 C33 1.390(3) . ?
C14 H14 0.9300 . ?
C14 C22 1.384(3) . ?
C15 C18 1.381(3) . ?
C16 H16 0.9300 . ?
C17 H17 0.9300 . ?
C17 C48 1.393(4) . ?
C18 H18 0.9300 . ?
C18 C19 1.379(3) . ?
C19 H19 0.9300 . ?
C19 C22 1.406(3) . ?
C20 H20 0.9300 . ?
C20 C44 1.385(3) . ?
C21 C34 1.409(3) . ?
C21 C36 1.384(4) . ?
C23 C37 1.396(4) . ?
C23 C40 1.385(4) . ?
C24 C41 1.371(4) . ?
C24 C60 1.393(4) . ?
C25 C53 1.375(4) . ?
C25 C70 1.381(4) . ?
C26 H26 0.9300 . ?
C26 C30 1.379(4) . ?
C27 C35 1.400(4) . ?
C27 C54 1.392(4) . ?
C28 C32 1.399(4) . ?
C28 C46 1.397(4) . ?
C29 C38 1.413(4) . ?
C29 C58 1.386(4) . ?
C30 H30 0.9300 . ?
C31 H31 0.9300 . ?
C31 C50 1.394(4) . ?
C32 C61 1.404(4) . ?
C33 H33 0.9300 . ?
C33 C43 1.385(3) . ?
C34 C45 1.435(4) . ?
C34 C47 1.390(4) . ?
C35 C57 1.401(4) . ?
C36 H36 0.9300 . ?
C36 C56 1.386(4) . ?
C37 C38 1.434(5) . ?
C37 C64 1.402(4) . ?
C38 C77 1.385(5) . ?
C39 H39 0.9300 . ?
C39 C63 1.401(4) . ?
C40 H40 0.9300 . ?
C40 C62 1.384(4) . ?
C41 H41 0.9300 . ?
C41 C75 1.387(4) . ?
C42 C45 1.410(3) . ?
C42 C71 1.387(4) . ?
C43 H43 0.9300 . ?
C43 C49 1.377(4) . ?
C44 H44 0.9300 . ?
C44 C55 1.366(4) . ?
C45 C66 1.403(4) . ?
C46 H46 0.9300 . ?
C46 C67 1.383(4) . ?
C47 H47 0.9300 . ?
C47 C59 1.380(5) . ?
C48 H48 0.9300 . ?
C48 C49 1.366(5) . ?
C49 H49 0.9300 . ?
C50 H50 0.9300 . ?
C50 C55 1.370(4) . ?
C51 H51 0.9300 . ?
C51 C63 1.358(4) . ?
C51 C65 1.378(5) . ?
C52 H52 0.9300 . ?
C52 C65 1.384(4) . ?
C53 H53 0.9300 . ?
C53 C72 1.389(4) . ?
C54 H54 0.9300 . ?
C54 C73 1.392(5) . ?
C55 H55 0.9300 . ?
C56 H56 0.9300 . ?
C56 C59 1.388(5) . ?
C57 H57 0.9300 . ?
C57 C79 1.365(5) . ?
C58 H58 0.9300 . ?
C58 C83 1.373(5) . ?
C59 H59 0.9300 . ?
C60 H60 0.9300 . ?
C60 C69 1.394(5) . ?
C61 H61 0.9300 . ?
C61 C68 1.362(5) . ?
C62 H62 0.9300 . ?
C62 C76 1.364(6) . ?
C63 H63 0.9300 . ?
C64 H64 0.9300 . ?
C64 C76 1.362(6) . ?
C65 H65 0.9300 . ?
C66 H66 0.9300 . ?
C66 C80 1.369(6) . ?
C67 H67 0.9300 . ?
C67 C68 1.383(5) . ?
C68 H68 0.9300 . ?
C69 H69 0.9300 . ?
C69 C82 1.347(6) . ?
C70 H70 0.9300 . ?
C70 C85 1.382(5) . ?
C71 H71 0.9300 . ?
C71 C81 1.382(4) . ?
C72 H72 0.9300 . ?
C72 C84 1.356(6) . ?
C73 H73 0.9300 . ?
C73 C79 1.368(6) . ?
C74 H74A 0.9600 . ?
C74 H74B 0.9600 . ?
C74 H74C 0.9600 . ?
C75 H75 0.9300 . ?
C75 C82 1.347(6) . ?
C76 H76 0.9300 . ?
C77 H77 0.9300 . ?
C77 C86 1.370(7) . ?
C78 H78A 0.9600 . ?
C78 H78B 0.9600 . ?
C78 H78C 0.9600 . ?
C79 H79 0.9300 . ?
C80 H80 0.9300 . ?
C80 C81 1.376(6) . ?
C81 H81 0.9300 . ?
C82 H82 0.9300 . ?
C83 H83 0.9300 . ?
C83 C86 1.372(7) . ?
C84 H84 0.9300 . ?
C84 C85 1.336(7) . ?
C85 H85 0.9300 . ?
C86 H86 0.9300 . ?

loop_
_geom_torsion_atom_site_label_1
_geom_torsion_atom_site_label_2
_geom_torsion_atom_site_label_3
_geom_torsion_atom_site_label_4
_geom_torsion
_geom_torsion_site_symmetry_1
_geom_torsion_site_symmetry_2
_geom_torsion_site_symmetry_3
_geom_torsion_site_symmetry_4
_geom_torsion_publ_flag
Cu1 P1 C2 C39 160.06(16) . . . . ?
Cu1 P1 C2 C52 -17.7(2) . . . . ?
Cu1 P1 C11 C9 152.44(15) . . . . ?
Cu1 P1 C11 C10 -25.36(16) . . . . ?
Cu1 P1 C12 C20 -74.48(19) . . . . ?
Cu1 P1 C12 C31 100.80(19) . . . . ?
Cu1 P2 C10 C4 -162.86(16) . . . . ?
Cu1 P2 C10 C11 12.27(16) . . . . ?
Cu1 P2 C24 C41 -98.0(2) . . . . ?
Cu1 P2 C24 C60 73.2(2) . . . . ?
Cu1 P2 C25 C53 31.8(2) . . . . ?
Cu1 P2 C25 C70 -150.7(3) . . . . ?
Cu1 P3 C8 C16 -33.87(17) . . . . ?
Cu1 P3 C8 C26 146.02(16) . . . . ?
Cu1 P3 C13 C17 125.60(17) . . . . ?
Cu1 P3 C13 C33 -52.4(2) . . . . ?
Cu1 P3 C22 C14 -38.00(18) . . . . ?
Cu1 P3 C22 C19 140.21(16) . . . . ?
P1 C2 C39 C63 -177.8(2) . . . . ?
P1 C2 C52 C65 178.7(3) . . . . ?
P1 C12 C20 C44 174.4(2) . . . . ?
P1 C12 C31 C50 -172.5(2) . . . . ?
P2 C10 C11 P1 8.8(2) . . . . ?
P2 C10 C11 C9 -169.10(15) . . . . ?
P2 C24 C41 C75 169.9(2) . . . . ?
P2 C24 C60 C69 -171.4(3) . . . . ?
P2 C25 C53 C72 177.2(3) . . . . ?
P2 C25 C70 C85 -177.8(4) . . . . ?
P3 C8 C16 C5 -179.55(15) . . . . ?
P3 C8 C26 C30 179.32(19) . . . . ?
P3 C13 C17 C48 -178.38(19) . . . . ?
P3 C13 C33 C43 179.47(19) . . . . ?
N3 C7 C9 C11 173.93(18) . . . . ?
N3 C23 C37 C38 -0.9(3) . . . . ?
N3 C23 C37 C64 -177.9(2) . . . . ?
N3 C23 C40 C62 177.8(2) . . . . ?
N3 C29 C38 C37 1.8(3) . . . . ?
N3 C29 C38 C77 -179.7(3) . . . . ?
N3 C29 C58 C83 179.4(3) . . . . ?
N4 C1 C4 C10 177.84(19) . . . . ?
N4 C1 C7 N3 7.9(3) . . . . ?
N4 C1 C7 C9 -173.49(19) . . . . ?
N4 C21 C34 C45 0.9(3) . . . . ?
N4 C21 C34 C47 -177.8(2) . . . . ?
N4 C21 C36 C56 177.4(3) . . . . ?
N4 C42 C45 C34 3.4(3) . . . . ?
N4 C42 C45 C66 -175.3(3) . . . . ?
N4 C42 C71 C81 175.8(3) . . . . ?
N2 C6 C30 C26 -179.0(2) . . . . ?
N2 C32 C61 C68 178.8(3) . . . . ?
N1 C15 C18 C19 178.7(2) . . . . ?
N1 C35 C57 C79 -178.6(3) . . . . ?
C1 N4 C21 C34 170.0(2) . . . . ?
C1 N4 C21 C36 -6.8(4) . . . . ?
C1 N4 C42 C45 -171.6(2) . . . . ?
C1 N4 C42 C71 10.8(5) . . . . ?
C1 C4 C10 P2 171.05(16) . . . . ?
C1 C4 C10 C11 -4.1(3) . . . . ?
C1 C7 C9 C11 -4.7(3) . . . . ?
C2 P1 C11 C9 20.66(19) . . . . ?
C2 P1 C11 C10 -157.13(15) . . . . ?
C2 P1 C12 C20 65.02(19) . . . . ?
C2 P1 C12 C31 -119.7(2) . . . . ?
C2 C39 C63 C51 -0.8(4) . . . . ?
C2 C52 C65 C51 -0.8(5) . . . . ?
C3 C14 C22 P3 -179.98(15) . . . . ?
C3 C14 C22 C19 1.8(3) . . . . ?
C3 C15 C18 C19 0.1(4) . . . . ?
C3 C27 C35 N1 0.5(3) . . . . ?
C3 C27 C35 C57 -177.6(2) . . . . ?
C3 C27 C54 C73 178.1(3) . . . . ?
C4 C1 C7 N3 -171.86(19) . . . . ?
C4 C1 C7 C9 6.7(3) . . . . ?
C4 C10 C11 P1 -176.02(15) . . . . ?
C4 C10 C11 C9 6.1(3) . . . . ?
C5 C6 C30 C26 0.8(4) . . . . ?
C5 C28 C32 N2 -1.1(3) . . . . ?
C5 C28 C32 C61 178.0(2) . . . . ?
C5 C28 C46 C67 -177.2(3) . . . . ?
C6 N2 C32 C28 0.9(3) . . . . ?
C6 N2 C32 C61 -178.1(3) . . . . ?
C6 C5 C16 C8 0.3(3) . . . . ?
C6 C5 C28 C32 0.9(2) . . . . ?
C6 C5 C28 C46 179.3(3) . . . . ?
C7 N3 C23 C37 170.5(2) . . . . ?
C7 N3 C23 C40 -6.8(4) . . . . ?
C7 N3 C29 C38 -170.7(2) . . . . ?
C7 N3 C29 C58 10.6(4) . . . . ?
C7 C1 C4 C10 -2.4(3) . . . . ?
C7 C9 C11 P1 -179.53(15) . . . . ?
C7 C9 C11 C10 -1.7(3) . . . . ?
C8 P3 C13 C17 -112.0(2) . . . . ?
C8 P3 C13 C33 70.03(19) . . . . ?
C8 P3 C22 C14 -159.76(16) . . . . ?
C8 P3 C22 C19 18.4(2) . . . . ?
C8 C26 C30 C6 0.1(4) . . . . ?
C10 P2 C24 C41 14.6(2) . . . . ?
C10 P2 C24 C60 -174.2(2) . . . . ?
C10 P2 C25 C53 -81.0(2) . . . . ?
C10 P2 C25 C70 96.4(3) . . . . ?
C11 P1 C2 C39 -82.7(2) . . . . ?
C11 P1 C2 C52 99.5(2) . . . . ?
C11 P1 C12 C20 174.24(18) . . . . ?
C11 P1 C12 C31 -10.5(2) . . . . ?
C12 P1 C2 C39 25.5(2) . . . . ?
C12 P1 C2 C52 -152.2(2) . . . . ?
C12 P1 C11 C9 -86.70(17) . . . . ?
C12 P1 C11 C10 95.50(16) . . . . ?
C12 C20 C44 C55 -1.4(4) . . . . ?
C12 C31 C50 C55 -1.8(4) . . . . ?
C13 P3 C8 C16 -160.38(16) . . . . ?
C13 P3 C8 C26 19.5(2) . . . . ?
C13 P3 C22 C14 92.63(17) . . . . ?
C13 P3 C22 C19 -89.16(19) . . . . ?
C13 C17 C48 C49 -0.8(4) . . . . ?
C13 C33 C43 C49 -1.2(4) . . . . ?
C14 C3 C15 N1 -177.57(19) . . . . ?
C14 C3 C15 C18 1.3(3) . . . . ?
C14 C3 C27 C35 176.4(2) . . . . ?
C14 C3 C27 C54 -0.9(5) . . . . ?
C15 N1 C35 C27 -0.9(3) . . . . ?
C15 N1 C35 C57 177.0(3) . . . . ?
C15 C3 C14 C22 -2.2(3) . . . . ?
C15 C3 C27 C35 0.0(2) . . . . ?
C15 C3 C27 C54 -177.2(3) . . . . ?
C15 C18 C19 C22 -0.6(4) . . . . ?
C16 C5 C6 N2 178.78(19) . . . . ?
C16 C5 C6 C30 -1.0(3) . . . . ?
C16 C5 C28 C32 -178.1(2) . . . . ?
C16 C5 C28 C46 0.2(5) . . . . ?
C16 C8 C26 C30 -0.8(3) . . . . ?
C17 C13 C33 C43 1.4(4) . . . . ?
C17 C48 C49 C43 1.0(4) . . . . ?
C18 C19 C22 P3 -178.58(19) . . . . ?
C18 C19 C22 C14 -0.4(3) . . . . ?
C20 C12 C31 C50 2.7(4) . . . . ?
C20 C44 C55 C50 2.4(4) . . . . ?
C21 N4 C1 C4 -118.1(3) . . . . ?
C21 N4 C1 C7 62.1(3) . . . . ?
C21 N4 C42 C45 -2.9(3) . . . . ?
C21 N4 C42 C71 179.4(3) . . . . ?
C21 C34 C45 C42 -2.6(3) . . . . ?
C21 C34 C45 C66 175.8(4) . . . . ?
C21 C34 C47 C59 0.3(4) . . . . ?
C21 C36 C56 C59 -0.8(4) . . . . ?
C22 P3 C8 C16 90.74(16) . . . . ?
C22 P3 C8 C26 -89.37(19) . . . . ?
C22 P3 C13 C17 -3.9(2) . . . . ?
C22 P3 C13 C33 178.13(17) . . . . ?
C23 N3 C7 C1 60.1(3) . . . . ?
C23 N3 C7 C9 -118.5(2) . . . . ?
C23 N3 C29 C38 -2.3(3) . . . . ?
C23 N3 C29 C58 179.0(3) . . . . ?
C23 C37 C38 C29 -0.5(3) . . . . ?
C23 C37 C38 C77 -178.8(4) . . . . ?
C23 C37 C64 C76 -0.3(4) . . . . ?
C23 C40 C62 C76 -0.6(4) . . . . ?
C24 P2 C10 C4 73.58(19) . . . . ?
C24 P2 C10 C11 -111.28(17) . . . . ?
C24 P2 C25 C53 170.3(2) . . . . ?
C24 P2 C25 C70 -12.3(3) . . . . ?
C24 C41 C75 C82 1.5(6) . . . . ?
C24 C60 C69 C82 0.4(6) . . . . ?
C25 P2 C10 C4 -33.98(19) . . . . ?
C25 P2 C10 C11 141.16(17) . . . . ?
C25 P2 C24 C41 120.4(2) . . . . ?
C25 P2 C24 C60 -68.4(2) . . . . ?
C25 C53 C72 C84 1.2(6) . . . . ?
C25 C70 C85 C84 0.3(8) . . . . ?
C26 C8 C16 C5 0.5(3) . . . . ?
C27 C3 C14 C22 -178.2(2) . . . . ?
C27 C3 C15 N1 -0.6(2) . . . . ?
C27 C3 C15 C18 178.2(2) . . . . ?
C27 C35 C57 C79 -0.8(4) . . . . ?
C27 C54 C73 C79 -1.7(5) . . . . ?
C28 C5 C6 N2 -0.4(2) . . . . ?
C28 C5 C6 C30 179.8(2) . . . . ?
C28 C5 C16 C8 179.3(2) . . . . ?
C28 C32 C61 C68 -0.1(5) . . . . ?
C28 C46 C67 C68 -0.5(5) . . . . ?
C29 N3 C7 C1 -133.3(2) . . . . ?
C29 N3 C7 C9 48.1(3) . . . . ?
C29 N3 C23 C37 2.0(3) . . . . ?
C29 N3 C23 C40 -175.3(2) . . . . ?
C29 C38 C77 C86 0.9(6) . . . . ?
C29 C58 C83 C86 -1.0(7) . . . . ?
C31 C12 C20 C44 -1.1(4) . . . . ?
C31 C50 C55 C44 -0.8(5) . . . . ?
C32 N2 C6 C5 -0.2(3) . . . . ?
C32 N2 C6 C30 179.5(2) . . . . ?
C32 C28 C46 C67 0.9(4) . . . . ?
C32 C61 C68 C67 0.6(6) . . . . ?
C33 C13 C17 C48 -0.4(3) . . . . ?
C33 C43 C49 C48 0.0(4) . . . . ?
C34 C21 C36 C56 1.0(4) . . . . ?
C34 C45 C66 C80 -180.0(4) . . . . ?
C34 C47 C59 C56 -0.1(5) . . . . ?
C35 N1 C15 C3 0.9(3) . . . . ?
C35 N1 C15 C18 -177.8(2) . . . . ?
C35 C27 C54 C73 1.1(4) . . . . ?
C35 C57 C79 C73 0.3(5) . . . . ?
C36 C21 C34 C45 177.9(2) . . . . ?
C36 C21 C34 C47 -0.7(4) . . . . ?
C36 C56 C59 C47 0.4(5) . . . . ?
C37 C23 C40 C62 0.8(4) . . . . ?
C37 C38 C77 C86 178.9(4) . . . . ?
C37 C64 C76 C62 0.6(5) . . . . ?
C38 C29 C58 C83 0.9(5) . . . . ?
C38 C37 C64 C76 -176.4(3) . . . . ?
C38 C77 C86 C83 -0.9(9) . . . . ?
C39 C2 C52 C65 0.9(4) . . . . ?
C40 C23 C37 C38 176.6(2) . . . . ?
C40 C23 C37 C64 -0.4(4) . . . . ?
C40 C62 C76 C64 -0.1(5) . . . . ?
C41 C24 C60 C69 0.3(4) . . . . ?
C41 C75 C82 C69 -0.8(6) . . . . ?
C42 N4 C1 C4 48.7(3) . . . . ?
C42 N4 C1 C7 -131.0(3) . . . . ?
C42 N4 C21 C34 1.3(3) . . . . ?
C42 N4 C21 C36 -175.5(3) . . . . ?
C42 C45 C66 C80 -1.7(6) . . . . ?
C42 C71 C81 C80 -0.4(7) . . . . ?
C45 C34 C47 C59 -177.9(3) . . . . ?
C45 C42 C71 C81 -1.5(5) . . . . ?
C45 C66 C80 C81 -0.1(7) . . . . ?
C46 C28 C32 N2 -179.7(2) . . . . ?
C46 C28 C32 C61 -0.6(4) . . . . ?
C46 C67 C68 C61 -0.3(6) . . . . ?
C47 C34 C45 C42 175.8(3) . . . . ?
C47 C34 C45 C66 -5.8(6) . . . . ?
C52 C2 C39 C63 0.0(4) . . . . ?
C53 C25 C70 C85 -0.3(6) . . . . ?
C53 C72 C84 C85 -1.2(7) . . . . ?
C54 C27 C35 N1 178.3(2) . . . . ?
C54 C27 C35 C57 0.1(4) . . . . ?
C54 C73 C79 C57 1.0(6) . . . . ?
C58 C29 C38 C37 -179.4(3) . . . . ?
C58 C29 C38 C77 -0.9(5) . . . . ?
C58 C83 C86 C77 1.0(9) . . . . ?
C60 C24 C41 C75 -1.2(4) . . . . ?
C60 C69 C82 C75 -0.2(7) . . . . ?
C63 C51 C65 C52 0.0(5) . . . . ?
C64 C37 C38 C29 175.9(3) . . . . ?
C64 C37 C38 C77 -2.4(6) . . . . ?
C65 C51 C63 C39 0.8(5) . . . . ?
C66 C80 C81 C71 1.2(8) . . . . ?
C70 C25 C53 C72 -0.4(5) . . . . ?
C71 C42 C45 C34 -178.7(3) . . . . ?
C71 C42 C45 C66 2.6(5) . . . . ?
C72 C84 C85 C70 0.5(8) . . . . ?
C74 N2 C6 C5 -175.1(3) . . . . ?
C74 N2 C6 C30 4.6(4) . . . . ?
C74 N2 C32 C28 175.6(3) . . . . ?
C74 N2 C32 C61 -3.4(5) . . . . ?
C78 N1 C15 C3 177.1(3) . . . . ?
C78 N1 C15 C18 -1.6(4) . . . . ?
C78 N1 C35 C27 -177.0(3) . . . . ?
C78 N1 C35 C57 0.9(5) . . . . ?

loop_
_smtbx_masks_void_nr
_smtbx_masks_void_average_x
_smtbx_masks_void_average_y
_smtbx_masks_void_average_z
_smtbx_masks_void_volume
_smtbx_masks_void_count_electrons
_smtbx_masks_void_content
1 -0.500 -0.500 0.000 869.3 204.6 '8 CH3CH2OH'
